data_4034488
loop_
_publ_author_name
'G\'orski, Krzysztof'
'Mech-Piskorz, Justyna'
'Le\'sniewska, Barbara'
'Pietraszkiewicz, Oksana'
'Pietraszkiewicz, Marek'

_publ_section_title
;
 Synthesis and Reactivity of 5-Heterotruxenes Containing Sulfur or
 Nitrogen as the Heteroatom.
;
_journal_issue 18
_journal_name_full 'The Journal of organic chemistry'
_journal_page_first 11553
_journal_page_last 11561
_journal_paper_doi 10.1021/acs.joc.9b01397
_journal_volume 84
_journal_year 2019
_chemical_formula_moiety 'C34 H32 O S'
_chemical_formula_sum 'C34 H32 O S'
_chemical_formula_weight 488.66
_space_group_crystal_system orthorhombic
_space_group_IT_number 61
_space_group_name_Hall '-P 2ac 2ab'
_space_group_name_H-M_alt 'P b c a'
_atom_sites_solution_hydrogens mixed
_audit_creation_method SHELXL-2018/3
_cell_angle_alpha 90
_cell_angle_beta 90
_cell_angle_gamma 90
_cell_formula_units_Z 8
_cell_length_a 14.4446(2)
_cell_length_b 16.2063(2)
_cell_length_c 21.8323(3)
_cell_measurement_reflns_used 8167
_cell_measurement_temperature 99.9(2)
_cell_measurement_theta_max 71.8130
_cell_measurement_theta_min 4.5580
_cell_volume 5110.80(12)
_computing_structure_refinement 'SHELXL-2018/3 (Sheldrick, 2018)'
_diffrn_ambient_temperature 99.9(2)
_diffrn_detector_area_resol_mean 16.2974
_diffrn_measured_fraction_theta_full 0.995
_diffrn_measured_fraction_theta_max 0.995
_diffrn_measurement_device_type 'SuperNova, Dual, Cu at zero, Eos'
_diffrn_radiation_monochromator mirror
_diffrn_radiation_source 'SuperNova (Cu) X-ray Source'
_diffrn_radiation_type CuK\a
_diffrn_radiation_wavelength 1.54184
_diffrn_reflns_av_R_equivalents 0.0231
_diffrn_reflns_av_unetI/netI 0.0207
_diffrn_reflns_Laue_measured_fraction_full 0.995
_diffrn_reflns_Laue_measured_fraction_max 0.995
_diffrn_reflns_limit_h_max 14
_diffrn_reflns_limit_h_min -17
_diffrn_reflns_limit_k_max 18
_diffrn_reflns_limit_k_min -19
_diffrn_reflns_limit_l_max 25
_diffrn_reflns_limit_l_min -17
_diffrn_reflns_number 15893
_diffrn_reflns_point_group_measured_fraction_full 0.995
_diffrn_reflns_point_group_measured_fraction_max 0.995
_diffrn_reflns_theta_full 66.566
_diffrn_reflns_theta_max 66.566
_diffrn_reflns_theta_min 6.128
_exptl_absorpt_coefficient_mu 1.307
_exptl_absorpt_correction_T_max 1.00000
_exptl_absorpt_correction_T_min 0.39825
_exptl_absorpt_correction_type multi-scan
_exptl_absorpt_process_details
;
CrysAlisPro, Agilent Technologies,
Version 1.171.35.21b (release 03-02-2012 CrysAlis171 .NET)
(compiled Feb  3 2012,10:37:01)
Empirical absorption correction using spherical harmonics,
 implemented in SCALE3 ABSPACK scaling algorithm.
;
_exptl_crystal_colour colourless
_exptl_crystal_density_diffrn 1.270
_exptl_crystal_description block
_exptl_crystal_F_000 2080
_exptl_crystal_size_max 0.250
_exptl_crystal_size_mid 0.150
_exptl_crystal_size_min 0.150
_refine_diff_density_max 1.373
_refine_diff_density_min -0.886
_refine_diff_density_rms 0.068
_refine_ls_extinction_method none
_refine_ls_goodness_of_fit_ref 1.058
_refine_ls_hydrogen_treatment mixed
_refine_ls_matrix_type full
_refine_ls_number_parameters 348
_refine_ls_number_reflns 4489
_refine_ls_number_restraints 7
_refine_ls_restrained_S_all 1.065
_refine_ls_R_factor_all 0.0688
_refine_ls_R_factor_gt 0.0666
_refine_ls_shift/su_max 0.000
_refine_ls_shift/su_mean 0.000
_refine_ls_structure_factor_coef Fsqd
_refine_ls_weighting_details 'w=1/[\s^2^(Fo^2^)+(0.0659P)^2^+11.2591P] where P=(Fo^2^+2Fc^2^)/3'
_refine_ls_weighting_scheme calc
_refine_ls_wR_factor_gt 0.1624
_refine_ls_wR_factor_ref 0.1637
_reflns_Friedel_coverage 0.000
_reflns_number_gt 4288
_reflns_number_total 4489
_reflns_threshold_expression 'I > 2\s(I)'
_cod_data_source_file jo9b01397_si_002.cif
_cod_data_source_block jmp_so_3
_cod_database_code 4034488
_shelx_shelxl_version_number 2018/3
_shelx_space_group_comment
;
The symmetry employed for this shelxl refinement is uniquely defined
by the following loop, which should always be used as a source of
symmetry information in preference to the above space-group names.
They are only intended as comments.
;
_shelx_estimated_absorpt_t_min 0.736
_shelx_estimated_absorpt_t_max 0.828

loop_
_space_group_symop_operation_xyz
'x, y, z'
'-x+1/2, -y, z+1/2'
'-x, y+1/2, -z+1/2'
'x+1/2, -y+1/2, -z'
'-x, -y, -z'
'x-1/2, y, -z-1/2'
'x, -y-1/2, z-1/2'
'-x-1/2, y-1/2, z'

loop_
_atom_site_label
_atom_site_type_symbol
_atom_site_fract_x
_atom_site_fract_y
_atom_site_fract_z
_atom_site_U_iso_or_equiv
_atom_site_adp_type
_atom_site_occupancy
_atom_site_site_symmetry_order
_atom_site_calc_flag
_atom_site_refinement_flags_posn
_atom_site_refinement_flags_adp
_atom_site_refinement_flags_occupancy
_atom_site_disorder_assembly
_atom_site_disorder_group
C1 C 0.48477(18) 0.58489(15) 0.38706(12) 0.0199(5) Uani 1 1 d . . . . .
C2 C 0.54461(17) 0.60508(16) 0.33984(12) 0.0199(5) Uani 1 1 d . . . . .
C3 C 0.59778(18) 0.55206(17) 0.29791(12) 0.0215(6) Uani 1 1 d . . . . .
C4 C 0.6001(2) 0.46646(17) 0.29123(13) 0.0251(6) Uani 1 1 d . . . . .
H4 H 0.561254 0.431839 0.315193 0.030 Uiso 1 1 calc R U . . .
C5 C 0.6612(2) 0.43325(18) 0.24818(14) 0.0320(7) Uani 1 1 d . . . . .
H5 H 0.664224 0.375146 0.242794 0.038 Uiso 1 1 calc R U . . .
C6 C 0.7178(2) 0.4843(2) 0.21306(14) 0.0350(7) Uani 1 1 d . . . . .
H6 H 0.759802 0.460856 0.184481 0.042 Uiso 1 1 calc R U . . .
C7 C 0.7130(2) 0.56896(19) 0.21966(14) 0.0311(7) Uani 1 1 d . . . . .
H7 H 0.750980 0.603907 0.195411 0.037 Uiso 1 1 calc R U . . .
C8 C 0.65251(19) 0.60223(17) 0.26178(12) 0.0242(6) Uani 1 1 d . . . . .
C9 C 0.63680(19) 0.69370(16) 0.27624(12) 0.0227(6) Uani 1 1 d . . . . .
C10 C 0.56490(17) 0.68874(16) 0.32796(11) 0.0186(5) Uani 1 1 d . . . . .
C11 C 0.52329(17) 0.74919(16) 0.36476(12) 0.0190(5) Uani 1 1 d . . . . .
C12 C 0.53014(17) 0.84044(16) 0.36156(12) 0.0190(5) Uani 1 1 d . . . . .
C13 C 0.57444(19) 0.89366(17) 0.32023(13) 0.0264(6) Uani 1 1 d . . . . .
H13 H 0.609823 0.871993 0.287270 0.032 Uiso 1 1 calc R U . . .
C14 C 0.5659(2) 0.97901(17) 0.32809(14) 0.0289(6) Uani 1 1 d . . . . .
H14 H 0.595785 1.015719 0.300499 0.035 Uiso 1 1 calc R U . . .
C15 C 0.5140(2) 1.00973(18) 0.37605(14) 0.0312(7) Uani 1 1 d . . . . .
H15 H 0.508137 1.067746 0.380922 0.037 Uiso 1 1 calc R U . . .
C16 C 0.4703(2) 0.95751(18) 0.41727(14) 0.0302(7) Uani 1 1 d . . . . .
H16 H 0.435588 0.979271 0.450489 0.036 Uiso 1 1 calc R U . . .
C17 C 0.47832(18) 0.87336(17) 0.40912(12) 0.0225(6) Uani 1 1 d . . . . .
C18 C 0.43426(18) 0.80639(16) 0.44809(12) 0.0219(6) Uani 1 1 d . . . . .
C19 C 0.46475(17) 0.72752(16) 0.41421(11) 0.0185(5) Uani 1 1 d . . . . .
C20 C 0.44460(17) 0.64402(17) 0.42554(12) 0.0204(5) Uani 1 1 d . . . . .
C21 C 0.38544(18) 0.60382(17) 0.47303(12) 0.0223(6) Uani 1 1 d . . . . .
C22 C 0.3316(2) 0.63692(19) 0.52085(14) 0.0298(6) Uani 1 1 d . . . . .
H22 H 0.326(2) 0.695(2) 0.5277(16) 0.036 Uiso 1 1 d . U . . .
C23 C 0.2818(2) 0.5842(2) 0.55925(14) 0.0328(7) Uani 1 1 d . . . . .
H23 H 0.245442 0.607117 0.591286 0.039 Uiso 1 1 calc R U . . .
C24 C 0.2840(2) 0.5001(2) 0.55182(14) 0.0333(7) Uani 1 1 d . . . . .
H24 H 0.248484 0.465527 0.577956 0.040 Uiso 1 1 calc R U . . .
C25 C 0.3379(2) 0.46599(19) 0.50632(14) 0.0307(7) Uani 1 1 d . . . . .
H25 H 0.341721 0.407832 0.501479 0.037 Uiso 1 1 calc R U . . .
C26 C 0.38625(19) 0.51805(17) 0.46800(12) 0.0238(6) Uani 1 1 d . . . . .
C27 C 0.60307(19) 0.73774(18) 0.21687(12) 0.0263(6) Uani 1 1 d . . . . .
H27A H 0.617884 0.797223 0.220153 0.032 Uiso 1 1 calc R U . . .
H27B H 0.638209 0.715403 0.181650 0.032 Uiso 1 1 calc R U . . .
C28 C 0.5006(2) 0.7288(2) 0.20369(14) 0.0342(7) Uani 1 1 d . . . . .
H28A H 0.465006 0.759292 0.234484 0.051 Uiso 1 1 calc R U . . .
H28B H 0.483427 0.670299 0.205149 0.051 Uiso 1 1 calc R U . . .
H28C H 0.486960 0.750937 0.162905 0.051 Uiso 1 1 calc R U . . .
C29 C 0.72884(18) 0.73282(17) 0.29847(13) 0.0261(6) Uani 1 1 d . . . . .
H29A H 0.774630 0.729626 0.264811 0.031 Uiso 1 1 calc R U . . .
H29B H 0.717861 0.791934 0.307285 0.031 Uiso 1 1 calc R U . . .
C30 C 0.7702(2) 0.6926(2) 0.35514(14) 0.0337(7) Uani 1 1 d . . . . .
H30A H 0.783684 0.634520 0.346514 0.051 Uiso 1 1 calc R U . . .
H30B H 0.725979 0.696304 0.389083 0.051 Uiso 1 1 calc R U . . .
H30C H 0.827551 0.721167 0.366358 0.051 Uiso 1 1 calc R U . . .
C31 C 0.4733(2) 0.8097(2) 0.51430(13) 0.0296(6) Uani 1 1 d . . . . .
H31A H 0.449836 0.860207 0.534495 0.036 Uiso 1 1 calc R U . . .
H31B H 0.449008 0.761718 0.537382 0.036 Uiso 1 1 calc R U . . .
C32 C 0.5787(2) 0.8092(2) 0.51844(14) 0.0364(7) Uani 1 1 d . . . . .
H32A H 0.603587 0.857589 0.497159 0.055 Uiso 1 1 calc R U . . .
H32B H 0.602828 0.758884 0.499265 0.055 Uiso 1 1 calc R U . . .
H32C H 0.597542 0.810723 0.561555 0.055 Uiso 1 1 calc R U . . .
C33 C 0.32796(19) 0.82140(18) 0.44900(13) 0.0244(6) Uani 1 1 d . . . . .
H33A H 0.299(2) 0.791(2) 0.4815(15) 0.029 Uiso 1 1 d . U . . .
H33B H 0.320(2) 0.879(2) 0.4552(15) 0.029 Uiso 1 1 d . U . . .
C34 C 0.27762(19) 0.79401(19) 0.39157(13) 0.0289(6) Uani 1 1 d . . . . .
H34A H 0.274968 0.733604 0.390370 0.043 Uiso 1 1 calc R U . . .
H34B H 0.310766 0.814328 0.355421 0.043 Uiso 1 1 calc R U . . .
H34C H 0.214592 0.816379 0.391780 0.043 Uiso 1 1 calc R U . . .
S1 S 0.46076(5) 0.48049(4) 0.40873(3) 0.0279(2) Uani 1 1 d D . . . .
O1A O 0.40578(15) 0.43528(14) 0.36217(11) 0.0319(7) Uani 0.917(6) 1 d D . P A 1
O1B O 0.4992(15) 0.4072(10) 0.4159(10) 0.023(6) Uani 0.083(6) 1 d D U P A 2

loop_
_atom_site_aniso_label
_atom_site_aniso_U_11
_atom_site_aniso_U_22
_atom_site_aniso_U_33
_atom_site_aniso_U_23
_atom_site_aniso_U_13
_atom_site_aniso_U_12
C1 0.0196(12) 0.0152(12) 0.0248(13) 0.0026(10) -0.0069(10) -0.0016(10)
C2 0.0176(12) 0.0207(13) 0.0213(13) -0.0035(10) -0.0043(10) 0.0044(10)
C3 0.0220(13) 0.0224(13) 0.0202(13) -0.0027(10) -0.0025(10) 0.0048(10)
C4 0.0272(14) 0.0219(13) 0.0261(14) 0.0005(11) 0.0010(11) 0.0024(11)
C5 0.0404(17) 0.0216(13) 0.0341(16) -0.0069(12) -0.0026(13) 0.0065(12)
C6 0.0344(16) 0.0388(17) 0.0319(16) -0.0057(13) 0.0097(13) 0.0105(14)
C7 0.0314(15) 0.0302(15) 0.0318(15) -0.0007(12) 0.0058(13) 0.0008(12)
C8 0.0250(14) 0.0232(13) 0.0243(14) -0.0025(11) -0.0016(11) 0.0012(11)
C9 0.0232(13) 0.0223(13) 0.0226(13) -0.0005(11) 0.0044(11) 0.0007(11)
C10 0.0168(12) 0.0228(13) 0.0163(12) 0.0019(10) 0.0002(10) 0.0012(10)
C11 0.0197(12) 0.0174(12) 0.0198(12) 0.0004(10) -0.0023(10) -0.0003(10)
C12 0.0185(12) 0.0176(12) 0.0210(13) -0.0008(10) -0.0034(10) -0.0008(10)
C13 0.0254(14) 0.0262(14) 0.0277(14) -0.0007(12) 0.0028(11) -0.0018(11)
C14 0.0317(15) 0.0228(14) 0.0322(15) 0.0025(12) -0.0014(12) -0.0025(12)
C15 0.0381(16) 0.0210(14) 0.0345(16) -0.0033(12) -0.0053(13) -0.0009(12)
C16 0.0344(16) 0.0256(15) 0.0307(15) -0.0084(12) -0.0010(12) 0.0016(12)
C17 0.0191(13) 0.0251(14) 0.0234(13) -0.0048(11) -0.0023(10) -0.0026(11)
C18 0.0232(13) 0.0214(13) 0.0210(13) -0.0028(11) 0.0012(11) 0.0014(11)
C19 0.0168(12) 0.0208(13) 0.0178(12) -0.0013(10) -0.0022(9) 0.0048(10)
C20 0.0155(12) 0.0250(13) 0.0208(13) 0.0033(10) -0.0026(10) -0.0006(10)
C21 0.0168(12) 0.0284(14) 0.0217(13) 0.0073(11) -0.0029(10) -0.0017(11)
C22 0.0286(15) 0.0280(15) 0.0328(16) 0.0023(12) 0.0000(12) 0.0059(12)
C23 0.0239(14) 0.0472(18) 0.0274(15) 0.0045(13) 0.0077(12) 0.0014(13)
C24 0.0251(14) 0.0431(17) 0.0317(16) 0.0119(13) 0.0008(12) -0.0083(13)
C25 0.0301(15) 0.0307(15) 0.0311(15) 0.0090(12) -0.0053(12) -0.0080(12)
C26 0.0215(13) 0.0274(14) 0.0224(13) 0.0015(11) -0.0027(11) -0.0013(11)
C27 0.0292(14) 0.0295(15) 0.0202(13) 0.0020(11) 0.0026(11) 0.0013(12)
C28 0.0313(16) 0.0466(19) 0.0248(15) 0.0009(13) -0.0024(12) 0.0037(14)
C29 0.0222(14) 0.0276(14) 0.0285(14) 0.0021(11) 0.0048(11) -0.0019(11)
C30 0.0265(15) 0.0421(18) 0.0326(16) 0.0033(13) -0.0014(12) -0.0024(13)
C31 0.0298(15) 0.0396(16) 0.0193(14) -0.0070(12) -0.0005(11) 0.0025(13)
C32 0.0319(16) 0.0504(19) 0.0269(15) -0.0026(14) -0.0066(13) 0.0023(14)
C33 0.0219(14) 0.0282(15) 0.0232(14) -0.0027(12) 0.0020(11) 0.0054(11)
C34 0.0234(14) 0.0341(16) 0.0291(15) -0.0028(12) -0.0045(12) 0.0057(12)
S1 0.0349(4) 0.0205(4) 0.0281(4) 0.0003(3) 0.0048(3) -0.0047(3)
O1A 0.0321(13) 0.0271(12) 0.0364(13) -0.0050(10) -0.0037(10) -0.0077(9)
O1B 0.023(7) 0.023(7) 0.023(7) 0.000(2) 0.000(2) 0.000(2)

loop_
_atom_type_symbol
_atom_type_description
_atom_type_scat_dispersion_real
_atom_type_scat_dispersion_imag
_atom_type_scat_source
C C 0.0181 0.0091 'International Tables Vol C Tables 4.2.6.8 and 6.1.1.4'
H H 0.0000 0.0000 'International Tables Vol C Tables 4.2.6.8 and 6.1.1.4'
O O 0.0492 0.0322 'International Tables Vol C Tables 4.2.6.8 and 6.1.1.4'
S S 0.3331 0.5567 'International Tables Vol C Tables 4.2.6.8 and 6.1.1.4'

loop_
_geom_angle_atom_site_label_1
_geom_angle_atom_site_label_2
_geom_angle_atom_site_label_3
_geom_angle
C2 C1 C20 122.9(2)
C2 C1 S1 122.8(2)
C20 C1 S1 114.1(2)
C1 C2 C10 119.6(2)
C1 C2 C3 130.6(2)
C10 C2 C3 109.8(2)
C8 C3 C4 120.8(3)
C8 C3 C2 108.1(2)
C4 C3 C2 131.1(3)
C3 C4 C5 117.9(3)
C3 C4 H4 121.0
C5 C4 H4 121.0
C6 C5 C4 120.8(3)
C6 C5 H5 119.6
C4 C5 H5 119.6
C7 C6 C5 120.2(3)
C7 C6 H6 119.9
C5 C6 H6 119.9
C8 C7 C6 119.3(3)
C8 C7 H7 120.3
C6 C7 H7 120.3
C7 C8 C3 120.9(3)
C7 C8 C9 127.6(3)
C3 C8 C9 111.5(2)
C8 C9 C10 101.6(2)
C8 C9 C29 109.5(2)
C10 C9 C29 111.8(2)
C8 C9 C27 108.6(2)
C10 C9 C27 115.1(2)
C29 C9 C27 110.0(2)
C11 C10 C2 118.5(2)
C11 C10 C9 132.4(2)
C2 C10 C9 109.0(2)
C10 C11 C19 121.3(2)
C10 C11 C12 129.8(2)
C19 C11 C12 108.8(2)
C17 C12 C13 119.4(2)
C17 C12 C11 108.2(2)
C13 C12 C11 132.3(2)
C14 C13 C12 119.3(3)
C14 C13 H13 120.4
C12 C13 H13 120.4
C15 C14 C13 119.8(3)
C15 C14 H14 120.1
C13 C14 H14 120.1
C14 C15 C16 121.3(3)
C14 C15 H15 119.4
C16 C15 H15 119.4
C17 C16 C15 118.8(3)
C17 C16 H16 120.6
C15 C16 H16 120.6
C16 C17 C12 121.5(3)
C16 C17 C18 126.8(3)
C12 C17 C18 111.7(2)
C17 C18 C19 101.8(2)
C17 C18 C31 110.2(2)
C19 C18 C31 111.8(2)
C17 C18 C33 108.0(2)
C19 C18 C33 114.7(2)
C31 C18 C33 109.9(2)
C20 C19 C11 119.8(2)
C20 C19 C18 130.9(2)
C11 C19 C18 109.3(2)
C1 C20 C19 117.9(2)
C1 C20 C21 110.8(2)
C19 C20 C21 131.3(2)
C26 C21 C22 116.3(2)
C26 C21 C20 112.1(2)
C22 C21 C20 131.7(3)
C23 C22 C21 119.8(3)
C23 C22 H22 118(2)
C21 C22 H22 122(2)
C24 C23 C22 121.6(3)
C24 C23 H23 119.2
C22 C23 H23 119.2
C23 C24 C25 119.8(3)
C23 C24 H24 120.1
C25 C24 H24 120.1
C26 C25 C24 118.6(3)
C26 C25 H25 120.7
C24 C25 H25 120.7
C25 C26 C21 123.9(3)
C25 C26 S1 122.4(2)
C21 C26 S1 113.6(2)
C28 C27 C9 114.8(2)
C28 C27 H27A 108.6
C9 C27 H27A 108.6
C28 C27 H27B 108.6
C9 C27 H27B 108.6
H27A C27 H27B 107.5
C27 C28 H28A 109.5
C27 C28 H28B 109.5
H28A C28 H28B 109.5
C27 C28 H28C 109.5
H28A C28 H28C 109.5
H28B C28 H28C 109.5
C30 C29 C9 114.6(2)
C30 C29 H29A 108.6
C9 C29 H29A 108.6
C30 C29 H29B 108.6
C9 C29 H29B 108.6
H29A C29 H29B 107.6
C29 C30 H30A 109.5
C29 C30 H30B 109.5
H30A C30 H30B 109.5
C29 C30 H30C 109.5
H30A C30 H30C 109.5
H30B C30 H30C 109.5
C32 C31 C18 114.7(2)
C32 C31 H31A 108.6
C18 C31 H31A 108.6
C32 C31 H31B 108.6
C18 C31 H31B 108.6
H31A C31 H31B 107.6
C31 C32 H32A 109.5
C31 C32 H32B 109.5
H32A C32 H32B 109.5
C31 C32 H32C 109.5
H32A C32 H32C 109.5
H32B C32 H32C 109.5
C34 C33 C18 114.7(2)
C34 C33 H33A 105(2)
C18 C33 H33A 111(2)
C34 C33 H33B 110(2)
C18 C33 H33B 106(2)
H33A C33 H33B 110(3)
C33 C34 H34A 109.5
C33 C34 H34B 109.5
H34A C34 H34B 109.5
C33 C34 H34C 109.5
H34A C34 H34C 109.5
H34B C34 H34C 109.5
O1B S1 C26 118.2(9)
O1A S1 C26 109.96(13)
O1B S1 C1 143.1(10)
O1A S1 C1 112.90(13)
C26 S1 C1 89.21(13)

loop_
_geom_bond_atom_site_label_1
_geom_bond_atom_site_label_2
_geom_bond_distance
C1 C2 1.385(4)
C1 C20 1.400(4)
C1 S1 1.791(3)
C2 C10 1.411(4)
C2 C3 1.472(4)
C3 C8 1.381(4)
C3 C4 1.395(4)
C4 C5 1.398(4)
C4 H4 0.9500
C5 C6 1.393(5)
C5 H5 0.9500
C6 C7 1.381(4)
C6 H6 0.9500
C7 C8 1.378(4)
C7 H7 0.9500
C8 C9 1.533(4)
C9 C10 1.536(4)
C9 C29 1.551(4)
C9 C27 1.558(4)
C10 C11 1.402(4)
C11 C19 1.416(4)
C11 C12 1.484(3)
C12 C17 1.387(4)
C12 C13 1.403(4)
C13 C14 1.399(4)
C13 H13 0.9500
C14 C15 1.381(4)
C14 H14 0.9500
C15 C16 1.387(4)
C15 H15 0.9500
C16 C17 1.380(4)
C16 H16 0.9500
C17 C18 1.519(4)
C18 C19 1.541(3)
C18 C31 1.552(4)
C18 C33 1.555(4)
C19 C20 1.406(4)
C20 C21 1.493(4)
C21 C26 1.394(4)
C21 C22 1.408(4)
C22 C23 1.397(4)
C22 H22 0.96(4)
C23 C24 1.373(5)
C23 H23 0.9500
C24 C25 1.378(5)
C24 H24 0.9500
C25 C26 1.378(4)
C25 H25 0.9500
C26 S1 1.790(3)
C27 C28 1.515(4)
C27 H27A 0.9900
C27 H27B 0.9900
C28 H28A 0.9800
C28 H28B 0.9800
C28 H28C 0.9800
C29 C30 1.521(4)
C29 H29A 0.9900
C29 H29B 0.9900
C30 H30A 0.9800
C30 H30B 0.9800
C30 H30C 0.9800
C31 C32 1.526(4)
C31 H31A 0.9900
C31 H31B 0.9900
C32 H32A 0.9800
C32 H32B 0.9800
C32 H32C 0.9800
C33 C34 1.516(4)
C33 H33A 0.96(3)
C33 H33B 0.95(3)
C34 H34A 0.9800
C34 H34B 0.9800
C34 H34C 0.9800
S1 O1B 1.320(15)
S1 O1A 1.484(2)

loop_
_geom_torsion_atom_site_label_1
_geom_torsion_atom_site_label_2
_geom_torsion_atom_site_label_3
_geom_torsion_atom_site_label_4
_geom_torsion
C20 C1 C2 C10 -1.9(4)
S1 C1 C2 C10 -175.84(19)
C20 C1 C2 C3 175.3(3)
S1 C1 C2 C3 1.4(4)
C1 C2 C3 C8 -175.7(3)
C10 C2 C3 C8 1.8(3)
C1 C2 C3 C4 3.8(5)
C10 C2 C3 C4 -178.7(3)
C8 C3 C4 C5 1.8(4)
C2 C3 C4 C5 -177.6(3)
C3 C4 C5 C6 -0.2(4)
C4 C5 C6 C7 -1.1(5)
C5 C6 C7 C8 0.7(5)
C6 C7 C8 C3 0.9(4)
C6 C7 C8 C9 179.8(3)
C4 C3 C8 C7 -2.2(4)
C2 C3 C8 C7 177.3(3)
C4 C3 C8 C9 178.7(2)
C2 C3 C8 C9 -1.8(3)
C7 C8 C9 C10 -177.9(3)
C3 C8 C9 C10 1.1(3)
C7 C8 C9 C29 -59.7(4)
C3 C8 C9 C29 119.4(3)
C7 C8 C9 C27 60.4(4)
C3 C8 C9 C27 -120.6(2)
C1 C2 C10 C11 0.0(4)
C3 C2 C10 C11 -177.8(2)
C1 C2 C10 C9 176.7(2)
C3 C2 C10 C9 -1.1(3)
C8 C9 C10 C11 176.2(3)
C29 C9 C10 C11 59.5(4)
C27 C9 C10 C11 -66.8(4)
C8 C9 C10 C2 0.1(3)
C29 C9 C10 C2 -116.5(2)
C27 C9 C10 C2 117.1(2)
C2 C10 C11 C19 2.2(4)
C9 C10 C11 C19 -173.6(3)
C2 C10 C11 C12 -178.2(2)
C9 C10 C11 C12 6.0(5)
C10 C11 C12 C17 -178.3(3)
C19 C11 C12 C17 1.3(3)
C10 C11 C12 C13 4.1(5)
C19 C11 C12 C13 -176.3(3)
C17 C12 C13 C14 0.4(4)
C11 C12 C13 C14 177.8(3)
C12 C13 C14 C15 -0.2(4)
C13 C14 C15 C16 0.5(5)
C14 C15 C16 C17 -1.0(5)
C15 C16 C17 C12 1.2(4)
C15 C16 C17 C18 -178.5(3)
C13 C12 C17 C16 -0.9(4)
C11 C12 C17 C16 -178.9(3)
C13 C12 C17 C18 178.8(2)
C11 C12 C17 C18 0.8(3)
C16 C17 C18 C19 177.3(3)
C12 C17 C18 C19 -2.4(3)
C16 C17 C18 C31 -63.9(4)
C12 C17 C18 C31 116.3(2)
C16 C17 C18 C33 56.2(4)
C12 C17 C18 C33 -123.6(2)
C10 C11 C19 C20 -2.5(4)
C12 C11 C19 C20 177.8(2)
C10 C11 C19 C18 176.8(2)
C12 C11 C19 C18 -2.9(3)
C17 C18 C19 C20 -177.6(3)
C31 C18 C19 C20 64.8(4)
C33 C18 C19 C20 -61.3(4)
C17 C18 C19 C11 3.2(3)
C31 C18 C19 C11 -114.4(2)
C33 C18 C19 C11 119.5(2)
C2 C1 C20 C19 1.6(4)
S1 C1 C20 C19 176.01(19)
C2 C1 C20 C21 -178.5(2)
S1 C1 C20 C21 -4.1(3)
C11 C19 C20 C1 0.6(4)
C18 C19 C20 C1 -178.5(2)
C11 C19 C20 C21 -179.3(2)
C18 C19 C20 C21 1.6(5)
C1 C20 C21 C26 1.1(3)
C19 C20 C21 C26 -179.0(3)
C1 C20 C21 C22 -179.7(3)
C19 C20 C21 C22 0.2(5)
C26 C21 C22 C23 -1.1(4)
C20 C21 C22 C23 179.8(3)
C21 C22 C23 C24 0.3(5)
C22 C23 C24 C25 1.3(5)
C23 C24 C25 C26 -2.0(4)
C24 C25 C26 C21 1.2(4)
C24 C25 C26 S1 178.3(2)
C22 C21 C26 C25 0.3(4)
C20 C21 C26 C25 179.7(3)
C22 C21 C26 S1 -177.0(2)
C20 C21 C26 S1 2.4(3)
C8 C9 C27 C28 81.9(3)
C10 C9 C27 C28 -31.1(3)
C29 C9 C27 C28 -158.4(2)
C8 C9 C29 C30 -58.8(3)
C10 C9 C29 C30 52.9(3)
C27 C9 C29 C30 -178.0(2)
C17 C18 C31 C32 -52.0(3)
C19 C18 C31 C32 60.5(3)
C33 C18 C31 C32 -170.9(3)
C17 C18 C33 C34 77.8(3)
C19 C18 C33 C34 -34.9(3)
C31 C18 C33 C34 -161.9(2)
C25 C26 S1 O1B -27.0(11)
C21 C26 S1 O1B 150.3(11)
C25 C26 S1 O1A 64.6(3)
C21 C26 S1 O1A -118.0(2)
C25 C26 S1 C1 178.8(2)
C21 C26 S1 C1 -3.9(2)
C2 C1 S1 O1B 38.7(16)
C20 C1 S1 O1B -135.7(16)
C2 C1 S1 O1A -69.6(2)
C20 C1 S1 O1A 116.0(2)
C2 C1 S1 C26 179.0(2)
C20 C1 S1 C26 4.6(2)
